data_4336310
loop_
_publ_author_name
'Kai Feng'
'Wenlong Yin'
'Zuohong Lin'
'Jiyong Yao'
'Yicheng Wu'

_publ_section_title
;
 Five New Chalcohalides, Ba3GaS4X (X = Cl, Br), Ba3MSe4Cl (M = Ga, In),
 and Ba7In2Se6F8: Syntheses, Crystal Structures, and Optical Properties
;
_journal_name_full 'Inorganic Chemistry'
_journal_page_first 11503
_journal_page_last 11508
_journal_paper_doi 10.1021/ic401820a
_journal_volume 52
_journal_year 2013
_chemical_formula_sum 'Ba3 Cl Ga S4'
_chemical_formula_weight 645.43
_chemical_name_systematic
; 
 ? 
;
_space_group_IT_number 62
_symmetry_cell_setting orthorhombic
_symmetry_space_group_name_Hall '-P 2ac 2n'
_symmetry_space_group_name_H-M 'P n m a'
_atom_sites_solution_hydrogens none
_atom_sites_solution_primary direct
_atom_sites_solution_secondary difmap
_audit_creation_method SHELXL-97
_cell_angle_alpha 90.00
_cell_angle_beta 90.00
_cell_angle_gamma 90.00
_cell_formula_units_Z 4
_cell_length_a 12.264(3)
_cell_length_b 9.5567(19)
_cell_length_c 8.4274(17)
_cell_measurement_reflns_used 4095
_cell_measurement_temperature 153(2)
_cell_measurement_theta_max 31.5022
_cell_measurement_theta_min 2.4168
_cell_volume 987.7(4)
_computing_cell_refinement 'CrystalClear (Rigaku Inc., 2008)'
_computing_data_collection 'CrystalClear (Rigaku Inc., 2008)'
_computing_data_reduction 'CrystalClear (Rigaku Inc., 2008)'
_computing_molecular_graphics 'SHELXL-97 (Sheldrick, 1997)'
_computing_publication_material Diamond
_computing_structure_refinement 'SHELXL-97 (Sheldrick, 1997)'
_computing_structure_solution 'SHELXS-97 (Sheldrick, 1990)'
_diffrn_ambient_temperature 153(2)
_diffrn_detector_area_resol_mean 28.5714
_diffrn_measured_fraction_theta_full 0.987
_diffrn_measured_fraction_theta_max 0.987
_diffrn_measurement_device_type 'Rigaku AFC10 diffractometer'
_diffrn_measurement_method dtprofit.ref
_diffrn_radiation_monochromator 'Graphite Monochromator'
_diffrn_radiation_source 'Rotating Anode'
_diffrn_radiation_type MoK\a
_diffrn_radiation_wavelength 0.71073
_diffrn_reflns_av_R_equivalents 0.0302
_diffrn_reflns_av_sigmaI/netI 0.0230
_diffrn_reflns_limit_h_max 17
_diffrn_reflns_limit_h_min -16
_diffrn_reflns_limit_k_max 11
_diffrn_reflns_limit_k_min -14
_diffrn_reflns_limit_l_max 12
_diffrn_reflns_limit_l_min -12
_diffrn_reflns_number 9393
_diffrn_reflns_theta_full 31.50
_diffrn_reflns_theta_max 31.50
_diffrn_reflns_theta_min 3.22
_exptl_absorpt_coefficient_mu 15.533
_exptl_absorpt_correction_T_max 0.355
_exptl_absorpt_correction_T_min 0.300
_exptl_absorpt_correction_type numerical
_exptl_absorpt_process_details 'face indexed'
_exptl_crystal_colour Orange
_exptl_crystal_density_diffrn 4.340
_exptl_crystal_description Chip
_exptl_crystal_F_000 1120
_exptl_crystal_size_max 0.0800
_exptl_crystal_size_mid 0.0750
_exptl_crystal_size_min 0.0650
_refine_diff_density_max 0.960
_refine_diff_density_min -1.512
_refine_diff_density_rms 0.362
_refine_ls_extinction_method none
_refine_ls_goodness_of_fit_ref 1.160
_refine_ls_hydrogen_treatment none
_refine_ls_matrix_type full
_refine_ls_number_parameters 49
_refine_ls_number_reflns 1706
_refine_ls_number_restraints 0
_refine_ls_restrained_S_all 1.160
_refine_ls_R_factor_all 0.0257
_refine_ls_R_factor_gt 0.0215
_refine_ls_shift/su_max 0.001
_refine_ls_shift/su_mean 0.000
_refine_ls_structure_factor_coef Fsqd
_refine_ls_weighting_details 'calc w=1/[\s^2^(Fo^2^)+(0.0155P)^2^+0.0000P] where P=(Fo^2^+2Fc^2^)/3'
_refine_ls_weighting_scheme calc
_refine_ls_wR_factor_gt 0.0383
_refine_ls_wR_factor_ref 0.0395
_reflns_number_gt 1596
_reflns_number_total 1706
_reflns_threshold_expression >2sigma(I)
_cod_data_source_file ic401820a_si_002_1.cif
_cod_data_source_block 1
_cod_original_cell_volume 987.7(3)
_cod_database_code 4336310

loop_
_symmetry_equiv_pos_as_xyz
'x, y, z'
'-x+1/2, -y, z+1/2'
'-x, y+1/2, -z'
'x+1/2, -y+1/2, -z+1/2'
'-x, -y, -z'
'x-1/2, y, -z-1/2'
'x, -y-1/2, z'
'-x-1/2, y-1/2, z-1/2'

loop_
_atom_site_label
_atom_site_type_symbol
_atom_site_fract_x
_atom_site_fract_y
_atom_site_fract_z
_atom_site_U_iso_or_equiv
_atom_site_adp_type
_atom_site_occupancy
_atom_site_symmetry_multiplicity
_atom_site_calc_flag
_atom_site_refinement_flags
Ba1 Ba 0.48087(2) 0.2500 0.58697(3) 0.00729(6) Uani 1 2 d S
Ba2 Ba 0.667833(14) -0.019733(18) 0.91539(2) 0.00854(5) Uani 1 1 d .
Ga Ga 0.60608(4) 0.2500 0.18939(5) 0.00564(9) Uani 1 2 d S
S1 S 0.42719(6) -0.04820(7) 0.68635(9) 0.00944(14) Uani 1 1 d .
S2 S 0.28742(8) 0.2500 0.36352(13) 0.0095(2) Uani 1 2 d S
S3 S 0.50646(8) 0.2500 0.96301(12) 0.00812(19) Uani 1 2 d S
Cl Cl 0.73036(8) 0.2500 0.66739(12) 0.0121(2) Uani 1 2 d S

loop_
_atom_site_aniso_label
_atom_site_aniso_U_11
_atom_site_aniso_U_22
_atom_site_aniso_U_33
_atom_site_aniso_U_23
_atom_site_aniso_U_13
_atom_site_aniso_U_12
Ba1 0.00880(12) 0.00652(11) 0.00654(11) 0.000 -0.00128(9) 0.000
Ba2 0.00873(10) 0.00766(8) 0.00923(9) -0.00020(6) 0.00092(7) 0.00081(6)
Ga 0.0069(2) 0.00530(19) 0.00474(19) 0.000 0.00039(16) 0.000
S1 0.0118(4) 0.0057(3) 0.0108(3) 0.0019(3) 0.0012(3) -0.0007(3)
S2 0.0058(5) 0.0141(5) 0.0085(4) 0.000 -0.0023(4) 0.000
S3 0.0089(5) 0.0101(4) 0.0054(4) 0.000 -0.0008(4) 0.000
Cl 0.0097(5) 0.0148(5) 0.0118(5) 0.000 0.0017(4) 0.000

loop_
_atom_type_symbol
_atom_type_description
_atom_type_scat_dispersion_real
_atom_type_scat_dispersion_imag
_atom_type_scat_source
S S 0.1246 0.1234 'International Tables Vol C Tables 4.2.6.8 and 6.1.1.4'
Cl Cl 0.1484 0.1585 'International Tables Vol C Tables 4.2.6.8 and 6.1.1.4'
Ga Ga 0.2307 1.6083 'International Tables Vol C Tables 4.2.6.8 and 6.1.1.4'
Ba Ba -0.3244 2.2819 'International Tables Vol C Tables 4.2.6.8 and 6.1.1.4'

loop_
_geom_angle_atom_site_label_1
_geom_angle_atom_site_label_2
_geom_angle_atom_site_label_3
_geom_angle
_geom_angle_site_symmetry_1
_geom_angle_site_symmetry_3
S2 Ba1 S1 90.094(18) . .
S2 Ba1 S1 90.094(18) . 7_565
S1 Ba1 S1 139.01(3) . 7_565
S2 Ba1 Cl 154.05(3) . .
S1 Ba1 Cl 98.728(17) . .
S1 Ba1 Cl 98.728(17) 7_565 .
S2 Ba1 S3 134.09(3) . .
S1 Ba1 S3 75.368(16) . .
S1 Ba1 S3 75.368(16) 7_565 .
Cl Ba1 S3 71.85(3) . .
S2 Ba1 S1 80.15(2) . 5_656
S1 Ba1 S1 73.18(3) . 5_656
S1 Ba1 S1 146.786(17) 7_565 5_656
Cl Ba1 S1 79.17(2) . 5_656
S3 Ba1 S1 132.821(19) . 5_656
S2 Ba1 S1 80.15(2) . 3_656
S1 Ba1 S1 146.786(17) . 3_656
S1 Ba1 S1 73.18(3) 7_565 3_656
Cl Ba1 S1 79.17(2) . 3_656
S3 Ba1 S1 132.821(19) . 3_656
S1 Ba1 S1 73.89(3) 5_656 3_656
S2 Ba1 Ga 76.18(3) . .
S1 Ba1 Ga 109.902(16) . .
S1 Ba1 Ga 109.902(16) 7_565 .
Cl Ba1 Ga 77.87(2) . .
S3 Ba1 Ga 149.72(2) . .
S1 Ba1 Ga 36.969(15) 5_656 .
S1 Ba1 Ga 36.969(15) 3_656 .
S2 Ba1 Ba2 142.663(9) . 7_565
S1 Ba1 Ba2 119.068(19) . 7_565
S1 Ba1 Ba2 52.700(17) 7_565 7_565
Cl Ba1 Ba2 50.098(14) . 7_565
S3 Ba1 Ba2 47.639(13) . 7_565
S1 Ba1 Ba2 128.121(19) 5_656 7_565
S1 Ba1 Ba2 85.22(2) 3_656 7_565
Ga Ba1 Ba2 110.664(14) . 7_565
S2 Ba1 Ba2 142.663(9) . .
S1 Ba1 Ba2 52.700(17) . .
S1 Ba1 Ba2 119.068(19) 7_565 .
Cl Ba1 Ba2 50.098(14) . .
S3 Ba1 Ba2 47.639(13) . .
S1 Ba1 Ba2 85.22(2) 5_656 .
S1 Ba1 Ba2 128.121(19) 3_656 .
Ga Ba1 Ba2 110.664(14) . .
Ba2 Ba1 Ba2 71.298(15) 7_565 .
S2 Ba1 Ba2 49.236(16) . 6_557
S1 Ba1 Ba2 45.523(15) . 6_557
S1 Ba1 Ba2 110.100(19) 7_565 6_557
Cl Ba1 Ba2 144.242(10) . 6_557
S3 Ba1 Ba2 94.938(16) . 6_557
S1 Ba1 Ba2 87.341(17) 5_656 6_557
S1 Ba1 Ba2 128.585(16) 3_656 6_557
Ga Ba1 Ba2 109.998(10) . 6_557
Ba2 Ba1 Ba2 139.284(9) 7_565 6_557
Ba2 Ba1 Ba2 96.211(13) . 6_557
S2 Ba1 Ba2 49.236(16) . 4_456
S1 Ba1 Ba2 110.100(19) . 4_456
S1 Ba1 Ba2 45.523(15) 7_565 4_456
Cl Ba1 Ba2 144.242(10) . 4_456
S3 Ba1 Ba2 94.938(16) . 4_456
S1 Ba1 Ba2 128.585(16) 5_656 4_456
S1 Ba1 Ba2 87.341(17) 3_656 4_456
Ga Ba1 Ba2 109.998(10) . 4_456
Ba2 Ba1 Ba2 96.211(13) 7_565 4_456
Ba2 Ba1 Ba2 139.284(9) . 4_456
Ba2 Ba1 Ba2 67.757(16) 6_557 4_456
S3 Ba2 S2 83.15(2) 5_657 5_656
S3 Ba2 S3 95.586(16) 5_657 .
S2 Ba2 S3 136.06(3) 5_656 .
S3 Ba2 Cl 65.98(3) 5_657 2_655
S2 Ba2 Cl 87.15(3) 5_656 2_655
S3 Ba2 Cl 132.38(3) . 2_655
S3 Ba2 S1 131.46(2) 5_657 6_657
S2 Ba2 S1 66.19(2) 5_656 6_657
S3 Ba2 S1 132.70(2) . 6_657
Cl Ba2 S1 75.42(2) 2_655 6_657
S3 Ba2 Cl 149.10(3) 5_657 .
S2 Ba2 Cl 91.75(2) 5_656 .
S3 Ba2 Cl 67.39(2) . .
Cl Ba2 Cl 144.448(10) 2_655 .
S1 Ba2 Cl 71.73(2) 6_657 .
S3 Ba2 S2 127.51(3) 5_657 6_657
S2 Ba2 S2 143.932(14) 5_656 6_657
S3 Ba2 S2 66.95(2) . 6_657
Cl Ba2 S2 89.43(2) 2_655 6_657
S1 Ba2 S2 78.21(2) 6_657 6_657
Cl Ba2 S2 71.04(3) . 6_657
S3 Ba2 S1 64.48(2) 5_657 .
S2 Ba2 S1 72.28(2) 5_656 .
S3 Ba2 S1 67.86(2) . .
Cl Ba2 S1 127.95(2) 2_655 .
S1 Ba2 S1 130.924(14) 6_657 .
Cl Ba2 S1 84.91(2) . .
S2 Ba2 S1 134.133(19) 6_657 .
S3 Ba2 Ga 98.47(2) 5_657 1_556
S2 Ba2 Ga 174.385(17) 5_656 1_556
S3 Ba2 Ga 38.57(2) . 1_556
Cl Ba2 Ga 98.42(2) 2_655 1_556
S1 Ba2 Ga 115.763(15) 6_657 1_556
Cl Ba2 Ga 84.11(2) . 1_556
S2 Ba2 Ga 37.557(19) 6_657 1_556
S1 Ba2 Ga 103.492(17) . 1_556
S3 Ba2 S1 67.33(2) 5_657 5_657
S2 Ba2 S1 147.570(19) 5_656 5_657
S3 Ba2 S1 63.23(2) . 5_657
Cl Ba2 S1 69.16(2) 2_655 5_657
S1 Ba2 S1 124.493(19) 6_657 5_657
Cl Ba2 S1 120.45(2) . 5_657
S2 Ba2 S1 60.56(2) 6_657 5_657
S1 Ba2 S1 104.58(2) . 5_657
Ga Ba2 S1 36.343(13) 1_556 5_657
S3 Ba2 Ba2 48.181(15) 5_657 5_657
S2 Ba2 Ba2 116.805(19) 5_656 5_657
S3 Ba2 Ba2 47.404(16) . 5_657
Cl Ba2 Ba2 101.75(2) 2_655 5_657
S1 Ba2 Ba2 175.985(15) 6_657 5_657
Cl Ba2 Ba2 110.290(18) . 5_657
S2 Ba2 Ba2 99.05(2) 6_657 5_657
S1 Ba2 Ba2 53.066(18) . 5_657
Ga Ba2 Ba2 61.538(9) 1_556 5_657
S1 Ba2 Ba2 51.515(13) 5_657 5_657
S3 Ba2 Ba2 47.129(15) 5_657 7
S2 Ba2 Ba2 47.644(15) 5_656 7
S3 Ba2 Ba2 141.926(16) . 7
Cl Ba2 Ba2 48.227(14) 2_655 7
S1 Ba2 Ba2 85.279(13) 6_657 7
Cl Ba2 Ba2 139.186(16) . 7
S2 Ba2 Ba2 137.390(15) 6_657 7
S1 Ba2 Ba2 85.589(12) . 7
Ga Ba2 Ba2 136.688(10) 1_556 7
S1 Ba2 Ba2 100.355(12) 5_657 7
Ba2 Ba2 Ba2 94.948(5) 5_657 7
S1 Ga S1 119.54(5) 5_656 3_656
S1 Ga S3 107.25(3) 5_656 1_554
S1 Ga S3 107.25(3) 3_656 1_554
S1 Ga S2 105.75(3) 5_656 6_656
S1 Ga S2 105.75(3) 3_656 6_656
S3 Ga S2 111.30(4) 1_554 6_656
S1 Ga Ba2 73.51(2) 5_656 1_554
S1 Ga Ba2 166.79(2) 3_656 1_554
S3 Ga Ba2 64.30(2) 1_554 1_554
S2 Ga Ba2 70.261(19) 6_656 1_554
S1 Ga Ba2 166.79(2) 5_656 7_564
S1 Ga Ba2 73.51(2) 3_656 7_564
S3 Ga Ba2 64.30(2) 1_554 7_564
S2 Ga Ba2 70.261(19) 6_656 7_564
Ba2 Ga Ba2 93.38(2) 1_554 7_564
S1 Ga Ba1 59.82(2) 5_656 .
S1 Ga Ba1 59.82(2) 3_656 .
S3 Ga Ba1 122.74(3) 1_554 .
S2 Ga Ba1 125.96(3) 6_656 .
Ba2 Ga Ba1 132.969(10) 1_554 .
Ba2 Ga Ba1 132.969(10) 7_564 .
Ga S1 Ba1 167.96(4) 5_656 .
Ga S1 Ba1 83.21(3) 5_656 5_656
Ba1 S1 Ba1 106.82(2) . 5_656
Ga S1 Ba2 90.97(3) 5_656 6_557
Ba1 S1 Ba2 93.43(2) . 6_557
Ba1 S1 Ba2 101.62(2) 5_656 6_557
Ga S1 Ba2 87.88(3) 5_656 .
Ba1 S1 Ba2 84.123(19) . .
Ba1 S1 Ba2 98.32(2) 5_656 .
Ba2 S1 Ba2 159.74(3) 6_557 .
Ga S1 Ba2 70.14(2) 5_656 5_657
Ba1 S1 Ba2 99.05(2) . 5_657
Ba1 S1 Ba2 152.68(2) 5_656 5_657
Ba2 S1 Ba2 85.167(19) 6_557 5_657
Ba2 S1 Ba2 75.42(2) . 5_657
Ga S2 Ba1 152.90(5) 6_556 .
Ga S2 Ba2 91.33(3) 6_556 5_656
Ba1 S2 Ba2 108.41(3) . 5_656
Ga S2 Ba2 91.33(3) 6_556 3_656
Ba1 S2 Ba2 108.41(3) . 3_656
Ba2 S2 Ba2 84.71(3) 5_656 3_656
Ga S2 Ba2 72.18(2) 6_556 6_557
Ba1 S2 Ba2 89.84(2) . 6_557
Ba2 S2 Ba2 87.554(15) 5_656 6_557
Ba2 S2 Ba2 161.63(3) 3_656 6_557
Ga S2 Ba2 72.18(2) 6_556 4_456
Ba1 S2 Ba2 89.84(2) . 4_456
Ba2 S2 Ba2 161.63(3) 5_656 4_456
Ba2 S2 Ba2 87.554(15) 3_656 4_456
Ba2 S2 Ba2 94.78(3) 6_557 4_456
Ga S3 Ba1 153.02(5) 1_556 .
Ga S3 Ba2 95.14(3) 1_556 5_657
Ba1 S3 Ba2 104.49(2) . 5_657
Ga S3 Ba2 95.14(3) 1_556 3_657
Ba1 S3 Ba2 104.49(2) . 3_657
Ba2 S3 Ba2 85.74(3) 5_657 3_657
Ga S3 Ba2 77.13(2) 1_556 7_565
Ba1 S3 Ba2 86.42(2) . 7_565
Ba2 S3 Ba2 166.86(3) 5_657 7_565
Ba2 S3 Ba2 84.414(16) 3_657 7_565
Ga S3 Ba2 77.13(2) 1_556 .
Ba1 S3 Ba2 86.42(2) . .
Ba2 S3 Ba2 84.414(16) 5_657 .
Ba2 S3 Ba2 166.86(3) 3_657 .
Ba2 S3 Ba2 103.85(3) 7_565 .
Ba1 Cl Ba2 103.30(3) . 2_654
Ba1 Cl Ba2 103.30(3) . 8_765
Ba2 Cl Ba2 83.55(3) 2_654 8_765
Ba1 Cl Ba2 85.00(2) . 7_565
Ba2 Cl Ba2 169.67(3) 2_654 7_565
Ba2 Cl Ba2 88.591(15) 8_765 7_565
Ba1 Cl Ba2 85.00(2) . .
Ba2 Cl Ba2 88.591(15) 2_654 .
Ba2 Cl Ba2 169.67(3) 8_765 .
Ba2 Cl Ba2 98.37(3) 7_565 .

loop_
_geom_bond_atom_site_label_1
_geom_bond_atom_site_label_2
_geom_bond_distance
_geom_bond_site_symmetry_2
Ba1 S2 3.0290(11) .
Ba1 S1 3.0424(9) .
Ba1 S1 3.0424(9) 7_565
Ba1 Cl 3.1339(12) .
Ba1 S3 3.1846(12) .
Ba1 S1 3.2087(9) 5_656
Ba1 S1 3.2087(9) 3_656
Ba1 Ga 3.6856(8) .
Ba1 Ba2 4.4229(6) 7_565
Ba1 Ba2 4.4229(6) .
Ba1 Ba2 4.6243(8) 6_557
Ba1 Ba2 4.6243(8) 4_456
Ba2 S3 3.2345(9) 5_657
Ba2 S2 3.2662(9) 5_656
Ba2 S3 3.2745(8) .
Ba2 Cl 3.3033(9) 2_655
Ba2 S1 3.3055(10) 6_657
Ba2 Cl 3.4060(8) .
Ba2 S2 3.5025(9) 6_657
Ba2 S1 3.5369(10) .
Ba2 Ga 3.5427(6) 1_556
Ba2 S1 3.6117(10) 5_657
Ba2 Ba2 4.3730(9) 5_657
Ba2 Ba2 4.4012(9) 7
Ga S1 2.2321(8) 5_656
Ga S1 2.2321(8) 3_656
Ga S3 2.2655(12) 1_554
Ga S2 2.2682(12) 6_656
Ga Ba2 3.5427(6) 1_554
Ga Ba2 3.5427(6) 7_564
S1 Ga 2.2321(8) 5_656
S1 Ba1 3.2087(9) 5_656
S1 Ba2 3.3055(10) 6_557
S1 Ba2 3.6117(10) 5_657
S2 Ga 2.2682(12) 6_556
S2 Ba2 3.2662(9) 5_656
S2 Ba2 3.2662(9) 3_656
S2 Ba2 3.5025(9) 6_557
S2 Ba2 3.5025(9) 4_456
S3 Ga 2.2655(12) 1_556
S3 Ba2 3.2345(9) 5_657
S3 Ba2 3.2345(9) 3_657
S3 Ba2 3.2745(8) 7_565
Cl Ba2 3.3033(9) 2_654
Cl Ba2 3.3033(9) 8_765
Cl Ba2 3.4060(8) 7_565
